data_4317134
loop_
_publ_author_name
'Timothy J. Boyle'
'Leigh Anna M. Ottley'
'Sarah M. Hoppe'
'Charles F. Campana'

_publ_contact_author_address
;
Sandia National Laboratories
Advanced Materials Laboratory'
1001 University Boulevard NE'
Albuquerque, NM 87106
;
_publ_contact_author_email
;
tjboyle@sandia.gov
;
_publ_contact_author_fax
;
(505) 272-7336
;
_publ_contact_author_name 'Timothy M. Boyle'
_publ_contact_author_phone
;
(505) 272-7625
;
_publ_section_title
;
 Series of Comparable Dinuclear Group 4 Neo-pentoxide Precursors for
 Production of pH Dependent Group 4 Nanoceramic Morphologies
;
_journal_name_full 'Inorganic Chemistry'
_journal_page_first 10798
_journal_page_last 10808
_journal_paper_doi 10.1021/ic101205d
_journal_volume 49
_journal_year 2010
_chemical_formula_sum 'C80 H176 O32 Ti12'
_chemical_formula_weight 2225.01
_chemical_name_systematic
; 
 ? 
;
_space_group_IT_number 2
_symmetry_cell_setting triclinic
_symmetry_space_group_name_Hall '-P 1'
_symmetry_space_group_name_H-M 'P -1'
_atom_sites_solution_hydrogens geom
_atom_sites_solution_primary direct
_atom_sites_solution_secondary difmap
_audit_creation_method SHELXL-97
_cell_angle_alpha 65.9560(10)
_cell_angle_beta 61.9040(10)
_cell_angle_gamma 89.4420(10)
_cell_formula_units_Z 1
_cell_length_a 15.0128(9)
_cell_length_b 15.5671(10)
_cell_length_c 15.8656(13)
_cell_measurement_reflns_used 7081
_cell_measurement_temperature 173(2)
_cell_measurement_theta_max 25.24
_cell_measurement_theta_min 2.39
_cell_volume 2909.8(4)
_computing_cell_refinement 'Bruker SMART'
_computing_data_collection 'Bruker SMART'
_computing_data_reduction 'Bruker SAINT'
_computing_molecular_graphics 'Bruker SHELXTL'
_computing_publication_material 'Bruker SHELXTL'
_computing_structure_refinement 'SHELXL-97 (Sheldrick, 1997)'
_computing_structure_solution 'SHELXS-97 (Sheldrick, 1990)'
_diffrn_ambient_temperature 173(2)
_diffrn_measured_fraction_theta_full 0.984
_diffrn_measured_fraction_theta_max 0.984
_diffrn_measurement_device_type 'CCD area detector'
_diffrn_measurement_method 'phi and omega scans'
_diffrn_radiation_monochromator graphite
_diffrn_radiation_source 'fine-focus sealed tube'
_diffrn_radiation_type MoK\a
_diffrn_radiation_wavelength 0.71073
_diffrn_reflns_av_R_equivalents 0.0000
_diffrn_reflns_av_sigmaI/netI 0.0519
_diffrn_reflns_limit_h_max 18
_diffrn_reflns_limit_h_min -15
_diffrn_reflns_limit_k_max 17
_diffrn_reflns_limit_k_min -18
_diffrn_reflns_limit_l_max 15
_diffrn_reflns_limit_l_min -19
_diffrn_reflns_number 10392
_diffrn_reflns_theta_full 25.27
_diffrn_reflns_theta_max 25.27
_diffrn_reflns_theta_min 1.58
_exptl_absorpt_coefficient_mu 0.838
_exptl_absorpt_correction_T_max 0.867
_exptl_absorpt_correction_T_min 0.846
_exptl_absorpt_correction_type empirical
_exptl_absorpt_process_details SADABS
_exptl_crystal_colour colorless
_exptl_crystal_density_diffrn 1.270
_exptl_crystal_density_meas ?
_exptl_crystal_density_method 'not measured'
_exptl_crystal_description irregular
_exptl_crystal_F_000 1176
_exptl_crystal_size_max 0.20
_exptl_crystal_size_mid 0.18
_exptl_crystal_size_min 0.17
_refine_diff_density_max 1.219
_refine_diff_density_min -0.610
_refine_diff_density_rms 0.100
_refine_ls_extinction_method none
_refine_ls_goodness_of_fit_ref 1.076
_refine_ls_hydrogen_treatment constr
_refine_ls_matrix_type full
_refine_ls_number_parameters 583
_refine_ls_number_reflns 10392
_refine_ls_number_restraints 0
_refine_ls_restrained_S_all 1.076
_refine_ls_R_factor_all 0.0843
_refine_ls_R_factor_gt 0.0695
_refine_ls_shift/su_max 2.388
_refine_ls_shift/su_mean 0.032
_refine_ls_structure_factor_coef Fsqd
_refine_ls_weighting_details 'calc w=1/[\s^2^(Fo^2^)+(0.0883P)^2^+5.1169P] where P=(Fo^2^+2Fc^2^)/3'
_refine_ls_weighting_scheme calc
_refine_ls_wR_factor_gt 0.1776
_refine_ls_wR_factor_ref 0.1867
_reflns_number_gt 8415
_reflns_number_total 10392
_reflns_threshold_expression >2sigma(I)
_cod_data_source_file ic101205d_si_003_2.cif
_cod_data_source_block 10fb251triclinic
_cod_depositor_comments
;
The following automatic conversions were performed:

'_symmetry_cell_setting' value 'Triclinic' changed to 'triclinic'
according to the built-in table from CIF Core dictionary named
'cif_core.dic' version 2.4.1 from 2010-06-29.

Automatic conversion script
Id: cif_fix_values 1646 2011-03-28 12:23:43Z adriana 

The following automatic conversions were performed:

'_exptl_crystal_density_meas' value 'not measured' was changed to '?'
- the value is perceived as not measured.

Automatic conversion script
Id: cif_fix_values 3008 2015-01-20 13:52:24Z robertas 
;
_cod_original_cell_volume 2909.8(3)
_cod_database_code 4317134

loop_
_symmetry_equiv_pos_as_xyz
'x, y, z'
'-x, -y, -z'

loop_
_atom_site_label
_atom_site_type_symbol
_atom_site_fract_x
_atom_site_fract_y
_atom_site_fract_z
_atom_site_U_iso_or_equiv
_atom_site_adp_type
_atom_site_occupancy
_atom_site_symmetry_multiplicity
_atom_site_calc_flag
_atom_site_refinement_flags
_atom_site_disorder_assembly
_atom_site_disorder_group
Ti1 Ti -0.08629(6) 0.38260(5) 0.23063(6) 0.0287(2) Uani 1 1 d . . .
Ti2 Ti 0.21634(6) 0.63799(6) -0.09775(7) 0.0310(2) Uani 1 1 d . . .
Ti3 Ti 0.15616(7) 0.43389(6) 0.09079(7) 0.0313(2) Uani 1 1 d . . .
Ti4 Ti 0.22047(6) 0.44838(6) -0.11950(7) 0.0315(2) Uani 1 1 d . . .
Ti5 Ti -0.02694(7) 0.59195(6) 0.13626(6) 0.0292(2) Uani 1 1 d . . .
Ti6 Ti -0.02583(7) 0.28672(5) 0.08931(6) 0.0295(2) Uani 1 1 d . . .
O1 O 0.1334(2) 0.5109(2) -0.0306(2) 0.0272(6) Uani 1 1 d . . .
O2 O 0.2424(3) 0.3931(2) -0.0063(3) 0.0366(7) Uani 1 1 d . . .
O3 O 0.0923(2) 0.3474(2) -0.0497(2) 0.0304(7) Uani 1 1 d . . .
O4 O 0.3102(3) 0.4028(2) -0.2044(3) 0.0392(8) Uani 1 1 d . . .
O5 O -0.0373(3) 0.1605(2) 0.1400(3) 0.0429(8) Uani 1 1 d . . .
O6 O 0.0297(2) 0.3339(2) 0.1526(2) 0.0321(7) Uani 1 1 d . . .
O7 O -0.1490(2) 0.3169(2) 0.1855(2) 0.0295(7) Uani 1 1 d . . .
O8 O -0.1368(3) 0.3121(2) 0.3692(3) 0.0471(9) Uani 1 1 d . . .
O9 O 0.1859(3) 0.3742(2) 0.1940(3) 0.0398(8) Uani 1 1 d . . .
O10 O 0.0293(2) 0.4844(2) 0.1749(2) 0.0306(7) Uani 1 1 d . . .
O11 O -0.1481(2) 0.4894(2) 0.2081(2) 0.0297(7) Uani 1 1 d . . .
O12 O 0.2427(3) 0.5670(2) 0.0232(3) 0.0366(7) Uani 1 1 d . . .
O13 O 0.0929(2) 0.6711(2) -0.0035(2) 0.0309(7) Uani 1 1 d . . .
O14 O -0.0462(3) 0.6461(2) 0.2188(3) 0.0412(8) Uani 1 1 d . . .
O15 O 0.3121(2) 0.7456(2) -0.1607(3) 0.0385(8) Uani 1 1 d . . .
O16 O 0.3090(2) 0.5815(2) -0.1926(3) 0.0354(7) Uani 1 1 d . . .
C1 C 0.3898(5) 0.3578(5) -0.2458(6) 0.074(2) Uani 1 1 d . . .
H1A H 0.4502 0.3812 -0.2449 0.089 Uiso 1 1 calc R . .
H1B H 0.4114 0.3779 -0.3217 0.089 Uiso 1 1 calc R . .
C2 C 0.3625(6) 0.2519(5) -0.1881(5) 0.0615(17) Uani 1 1 d . . .
C3 C 0.3353(8) 0.2181(6) -0.0738(6) 0.096(3) Uani 1 1 d . . .
H3A H 0.3916 0.2482 -0.0729 0.144 Uiso 1 1 calc R . .
H3B H 0.3253 0.1477 -0.0386 0.144 Uiso 1 1 calc R . .
H3C H 0.2712 0.2363 -0.0355 0.144 Uiso 1 1 calc R . .
C4 C 0.2689(7) 0.2130(6) -0.1876(9) 0.102(3) Uani 1 1 d . . .
H4A H 0.2114 0.2418 -0.1567 0.153 Uiso 1 1 calc R . .
H4B H 0.2480 0.1427 -0.1443 0.153 Uiso 1 1 calc R . .
H4C H 0.2876 0.2297 -0.2613 0.153 Uiso 1 1 calc R . .
C5 C 0.4545(7) 0.2127(6) -0.2409(7) 0.108(3) Uani 1 1 d . . .
H5A H 0.4730 0.2328 -0.3153 0.163 Uiso 1 1 calc R . .
H5B H 0.4365 0.1421 -0.2015 0.163 Uiso 1 1 calc R . .
H5C H 0.5134 0.2380 -0.2400 0.163 Uiso 1 1 calc R . .
C6 C 0.0066(10) 0.0916(7) 0.1085(10) 0.181(7) Uani 1 1 d . . .
H6A H 0.0792 0.1231 0.0494 0.217 Uiso 1 1 calc R . .
H6B H -0.0304 0.0743 0.0779 0.217 Uiso 1 1 calc R . .
C7 C 0.0079(7) 0.0047(5) 0.1855(8) 0.092(3) Uani 1 1 d . . .
C8 C 0.0772(18) 0.0429(16) 0.215(2) 0.299(13) Uani 1 1 d . . .
H8A H 0.1439 0.0812 0.1500 0.448 Uiso 1 1 calc R . .
H8B H 0.0888 -0.0117 0.2652 0.448 Uiso 1 1 calc R . .
H8C H 0.0432 0.0834 0.2490 0.448 Uiso 1 1 calc R . .
C9 C -0.0910(10) -0.0490(8) 0.2816(12) 0.212(9) Uani 1 1 d . . .
H9A H -0.1100 -0.0178 0.3285 0.318 Uiso 1 1 calc R . .
H9B H -0.0861 -0.1151 0.3194 0.318 Uiso 1 1 calc R . .
H9C H -0.1439 -0.0505 0.2624 0.318 Uiso 1 1 calc R . .
C10 C 0.0744(13) -0.0559(8) 0.1454(15) 0.300(15) Uani 1 1 d . . .
H10A H 0.0360 -0.0993 0.1370 0.449 Uiso 1 1 calc R . .
H10B H 0.0955 -0.0941 0.1967 0.449 Uiso 1 1 calc R . .
H10C H 0.1362 -0.0146 0.0757 0.449 Uiso 1 1 calc R . .
C11 C -0.1979(18) 0.2574(14) 0.4798(13) 0.295(12) Uani 1 1 d . . .
H11A H -0.2036 0.3024 0.5107 0.353 Uiso 1 1 calc R . .
H11B H -0.2682 0.2367 0.4947 0.353 Uiso 1 1 calc R . .
C12 C -0.1773(6) 0.1796(6) 0.5375(6) 0.092(3) Uani 1 1 d . . .
C13 C -0.0841(12) 0.2166(18) 0.5265(15) 0.334(19) Uani 1 1 d . . .
H13A H -0.0406 0.2695 0.4539 0.500 Uiso 1 1 calc R . .
H13B H -0.0468 0.1651 0.5386 0.500 Uiso 1 1 calc R . .
H13C H -0.1008 0.2406 0.5793 0.500 Uiso 1 1 calc R . .
C14 C -0.2414(14) 0.1099(14) 0.6411(11) 0.277(12) Uani 1 1 d . . .
H14A H -0.3070 0.1289 0.6729 0.416 Uiso 1 1 calc R . .
H14B H -0.2081 0.1025 0.6832 0.416 Uiso 1 1 calc R . .
H14C H -0.2549 0.0484 0.6410 0.416 Uiso 1 1 calc R . .
C15 C -0.155(3) 0.1235(12) 0.475(2) 0.46(3) Uani 1 1 d . . .
H15A H -0.2106 0.1199 0.4596 0.696 Uiso 1 1 calc R . .
H15B H -0.1522 0.0582 0.5177 0.696 Uiso 1 1 calc R . .
H15C H -0.0888 0.1558 0.4078 0.696 Uiso 1 1 calc R . .
C16 C 0.1974(7) 0.3092(6) 0.2780(6) 0.086(3) Uani 1 1 d . . .
H16A H 0.1284 0.2671 0.3373 0.103 Uiso 1 1 calc R . .
H16B H 0.2204 0.3464 0.3048 0.103 Uiso 1 1 calc R . .
C17 C 0.2693(5) 0.2476(5) 0.2535(6) 0.0648(18) Uani 1 1 d . . .
C18 C 0.2345(18) 0.1905(10) 0.2207(13) 0.262(13) Uani 1 1 d . . .
H18A H 0.2319 0.2324 0.1565 0.393 Uiso 1 1 calc R . .
H18B H 0.1650 0.1507 0.2785 0.393 Uiso 1 1 calc R . .
H18C H 0.2822 0.1486 0.2044 0.393 Uiso 1 1 calc R . .
C19 C 0.2729(9) 0.1821(6) 0.3528(8) 0.119(4) Uani 1 1 d . . .
H19A H 0.3114 0.1333 0.3398 0.178 Uiso 1 1 calc R . .
H19B H 0.2022 0.1502 0.4136 0.178 Uiso 1 1 calc R . .
H19C H 0.3076 0.2206 0.3694 0.178 Uiso 1 1 calc R . .
C20 C 0.3676(10) 0.3101(13) 0.1684(19) 0.41(2) Uani 1 1 d . . .
H20A H 0.4228 0.2779 0.1729 0.608 Uiso 1 1 calc R . .
H20B H 0.3743 0.3696 0.1745 0.608 Uiso 1 1 calc R . .
H20C H 0.3735 0.3259 0.0993 0.608 Uiso 1 1 calc R . .
C21 C 0.3230(4) 0.5934(4) 0.0399(5) 0.0514(14) Uani 1 1 d . . .
H21A H 0.3803 0.6428 -0.0300 0.062 Uiso 1 1 calc R . .
H21B H 0.3506 0.5358 0.0633 0.062 Uiso 1 1 calc R . .
C22 C 0.2908(5) 0.6326(5) 0.1212(5) 0.0598(16) Uani 1 1 d . . .
C23 C 0.2521(6) 0.7222(5) 0.0891(6) 0.0699(19) Uani 1 1 d . . .
H23A H 0.1914 0.7080 0.0847 0.105 Uiso 1 1 calc R . .
H23B H 0.3068 0.7718 0.0189 0.105 Uiso 1 1 calc R . .
H23C H 0.2327 0.7458 0.1427 0.105 Uiso 1 1 calc R . .
C24 C 0.3866(7) 0.6565(7) 0.1238(8) 0.105(3) Uani 1 1 d . . .
H24A H 0.3683 0.6779 0.1789 0.158 Uiso 1 1 calc R . .
H24B H 0.4385 0.7081 0.0536 0.158 Uiso 1 1 calc R . .
H24C H 0.4150 0.5989 0.1406 0.158 Uiso 1 1 calc R . .
C25 C 0.2085(7) 0.5586(5) 0.2312(5) 0.085(2) Uani 1 1 d . . .
H25A H 0.1981 0.5810 0.2840 0.128 Uiso 1 1 calc R . .
H25B H 0.2304 0.4973 0.2491 0.128 Uiso 1 1 calc R . .
H25C H 0.1435 0.5493 0.2322 0.128 Uiso 1 1 calc R . .
C26 C -0.0706(6) 0.6756(5) 0.2977(5) 0.0645(18) Uani 1 1 d . . .
H26A H -0.1069 0.7288 0.2860 0.077 Uiso 1 1 calc R . .
H26B H -0.0053 0.7014 0.2892 0.077 Uiso 1 1 calc R . .
C27 C -0.1373(6) 0.5971(5) 0.4109(5) 0.0610(17) Uani 1 1 d . . .
C28 C -0.1582(8) 0.6414(7) 0.4857(6) 0.109(3) Uani 1 1 d . . .
H28A H -0.0936 0.6594 0.4821 0.164 Uiso 1 1 calc R . .
H28B H -0.2094 0.5945 0.5594 0.164 Uiso 1 1 calc R . .
H28C H -0.1851 0.6991 0.4640 0.164 Uiso 1 1 calc R . .
C29 C -0.0856(9) 0.5141(7) 0.4327(7) 0.119(4) Uani 1 1 d . . .
H29A H -0.0553 0.5000 0.3713 0.179 Uiso 1 1 calc R . .
H29B H -0.1370 0.4570 0.4972 0.179 Uiso 1 1 calc R . .
H29C H -0.0308 0.5312 0.4440 0.179 Uiso 1 1 calc R . .
C30 C -0.2374(7) 0.5563(8) 0.4266(7) 0.105(3) Uani 1 1 d . . .
H30A H -0.2702 0.6090 0.4043 0.157 Uiso 1 1 calc R . .
H30B H -0.2839 0.5112 0.5026 0.157 Uiso 1 1 calc R . .
H30C H -0.2233 0.5222 0.3832 0.157 Uiso 1 1 calc R . .
C31 C 0.3967(4) 0.8227(4) -0.2118(5) 0.0476(13) Uani 1 1 d . . .
H31A H 0.4550 0.8178 -0.2734 0.057 Uiso 1 1 calc R . .
H31B H 0.4195 0.8168 -0.1608 0.057 Uiso 1 1 calc R . .
C32 C 0.3723(5) 0.9215(4) -0.2521(5) 0.0563(15) Uani 1 1 d . . .
C33 C 0.3359(7) 0.9346(5) -0.3309(6) 0.085(2) Uani 1 1 d . . .
H33A H 0.3899 0.9271 -0.3920 0.128 Uiso 1 1 calc R . .
H33B H 0.3222 0.9992 -0.3565 0.128 Uiso 1 1 calc R . .
H33C H 0.2723 0.8858 -0.2947 0.128 Uiso 1 1 calc R . .
C34 C 0.4732(6) 0.9948(5) -0.3080(6) 0.087(2) Uani 1 1 d . . .
H34A H 0.4944 0.9871 -0.2561 0.131 Uiso 1 1 calc R . .
H34B H 0.4626 1.0603 -0.3374 0.131 Uiso 1 1 calc R . .
H34C H 0.5273 0.9841 -0.3664 0.131 Uiso 1 1 calc R . .
C35 C 0.2881(6) 0.9329(5) -0.1570(6) 0.075(2) Uani 1 1 d . . .
H35A H 0.2230 0.8876 -0.1245 0.113 Uiso 1 1 calc R . .
H35B H 0.2784 0.9991 -0.1817 0.113 Uiso 1 1 calc R . .
H35C H 0.3089 0.9192 -0.1036 0.113 Uiso 1 1 calc R . .
C36 C 0.4192(4) 0.6140(4) -0.2691(5) 0.0515(14) Uani 1 1 d . . .
H36A H 0.4512 0.5577 -0.2557 0.062 Uiso 1 1 calc R . .
H36B H 0.4485 0.6600 -0.2553 0.062 Uiso 1 1 calc R . .
C37 C 0.4504(5) 0.6620(5) -0.3859(5) 0.0646(17) Uani 1 1 d . . .
C38 C 0.4056(7) 0.7479(7) -0.4100(6) 0.100(3) Uani 1 1 d . . .
H38A H 0.4285 0.7799 -0.4866 0.151 Uiso 1 1 calc R . .
H38B H 0.4290 0.7929 -0.3918 0.151 Uiso 1 1 calc R . .
H38C H 0.3298 0.7278 -0.3675 0.151 Uiso 1 1 calc R . .
C39 C 0.5699(6) 0.6996(9) -0.4489(7) 0.125(4) Uani 1 1 d . . .
H39A H 0.6022 0.6460 -0.4278 0.187 Uiso 1 1 calc R . .
H39B H 0.5867 0.7494 -0.4326 0.187 Uiso 1 1 calc R . .
H39C H 0.5963 0.7271 -0.5262 0.187 Uiso 1 1 calc R . .
C40 C 0.4224(8) 0.5980(7) -0.4206(6) 0.111(3) Uani 1 1 d . . .
H40A H 0.3471 0.5729 -0.3779 0.167 Uiso 1 1 calc R . .
H40B H 0.4571 0.5442 -0.4103 0.167 Uiso 1 1 calc R . .
H40C H 0.4442 0.6343 -0.4967 0.167 Uiso 1 1 calc R . .

loop_
_atom_site_aniso_label
_atom_site_aniso_U_11
_atom_site_aniso_U_22
_atom_site_aniso_U_33
_atom_site_aniso_U_23
_atom_site_aniso_U_13
_atom_site_aniso_U_12
Ti1 0.0375(5) 0.0239(4) 0.0215(4) -0.0065(3) -0.0159(4) 0.0058(3)
Ti2 0.0317(4) 0.0269(4) 0.0323(4) -0.0115(3) -0.0164(4) 0.0028(3)
Ti3 0.0372(5) 0.0297(4) 0.0334(5) -0.0134(4) -0.0236(4) 0.0101(4)
Ti4 0.0328(5) 0.0305(4) 0.0324(4) -0.0152(4) -0.0168(4) 0.0100(3)
Ti5 0.0386(5) 0.0251(4) 0.0268(4) -0.0123(3) -0.0184(4) 0.0065(3)
Ti6 0.0390(5) 0.0200(4) 0.0276(4) -0.0080(3) -0.0182(4) 0.0057(3)
O1 0.0315(16) 0.0246(15) 0.0252(15) -0.0097(12) -0.0156(13) 0.0052(12)
O2 0.0406(19) 0.0367(18) 0.0438(19) -0.0204(15) -0.0280(16) 0.0174(15)
O3 0.0354(17) 0.0248(15) 0.0330(17) -0.0130(13) -0.0190(14) 0.0072(13)
O4 0.0409(19) 0.0402(19) 0.0400(19) -0.0225(16) -0.0198(16) 0.0163(15)
O5 0.056(2) 0.0212(16) 0.047(2) -0.0098(15) -0.0279(18) 0.0104(15)
O6 0.0381(18) 0.0262(16) 0.0300(16) -0.0085(13) -0.0197(15) 0.0074(13)
O7 0.0340(17) 0.0239(15) 0.0272(16) -0.0083(13) -0.0160(14) 0.0033(13)
O8 0.065(2) 0.0379(19) 0.0220(17) -0.0025(15) -0.0198(17) 0.0017(17)
O9 0.048(2) 0.0389(18) 0.0420(19) -0.0156(16) -0.0321(17) 0.0153(16)
O10 0.0401(18) 0.0276(15) 0.0277(16) -0.0108(13) -0.0214(14) 0.0075(13)
O11 0.0345(17) 0.0260(15) 0.0243(15) -0.0106(13) -0.0126(13) 0.0044(13)
O12 0.0382(18) 0.0353(18) 0.0456(19) -0.0188(15) -0.0278(16) 0.0092(15)
O13 0.0361(17) 0.0267(15) 0.0335(17) -0.0148(13) -0.0194(14) 0.0062(13)
O14 0.060(2) 0.0365(18) 0.0379(19) -0.0211(16) -0.0292(18) 0.0127(16)
O15 0.0333(18) 0.0332(17) 0.0425(19) -0.0140(15) -0.0172(16) -0.0007(14)
O16 0.0339(18) 0.0342(17) 0.0354(18) -0.0158(14) -0.0160(15) 0.0072(14)
C1 0.061(4) 0.065(4) 0.082(5) -0.043(4) -0.020(4) 0.030(3)
C2 0.089(5) 0.062(4) 0.071(4) -0.045(3) -0.055(4) 0.045(4)
C3 0.152(8) 0.080(5) 0.089(6) -0.049(5) -0.076(6) 0.069(6)
C4 0.128(8) 0.079(5) 0.151(9) -0.075(6) -0.090(7) 0.046(5)
C5 0.126(8) 0.090(6) 0.104(7) -0.055(5) -0.047(6) 0.071(6)
C6 0.172(12) 0.063(6) 0.143(10) -0.009(6) 0.003(9) 0.057(7)
C7 0.089(6) 0.036(4) 0.129(7) -0.023(4) -0.052(6) 0.030(4)
C8 0.36(3) 0.28(2) 0.42(4) -0.13(3) -0.34(3) 0.14(2)
C9 0.145(11) 0.074(7) 0.195(14) 0.020(8) 0.005(10) 0.035(7)
C10 0.224(17) 0.063(7) 0.30(2) -0.028(10) 0.037(16) 0.073(9)
C11 0.42(3) 0.234(19) 0.148(13) 0.038(13) -0.191(19) 0.05(2)
C12 0.068(5) 0.079(5) 0.062(5) 0.025(4) -0.032(4) 0.001(4)
C13 0.121(12) 0.42(4) 0.22(2) 0.09(2) -0.110(14) -0.040(17)
C14 0.25(2) 0.28(2) 0.098(10) 0.073(12) -0.074(12) -0.069(17)
C15 0.92(8) 0.084(12) 0.28(3) -0.019(15) -0.29(4) 0.11(3)
C16 0.125(7) 0.098(6) 0.054(4) -0.038(4) -0.059(5) 0.071(5)
C17 0.069(4) 0.054(4) 0.075(4) -0.021(3) -0.046(4) 0.032(3)
C18 0.64(4) 0.162(12) 0.292(19) -0.180(14) -0.40(3) 0.27(2)
C19 0.203(11) 0.082(6) 0.155(9) -0.051(6) -0.155(9) 0.069(7)
C20 0.072(8) 0.220(18) 0.46(3) 0.14(2) -0.049(14) 0.056(10)
C21 0.051(3) 0.053(3) 0.060(4) -0.020(3) -0.039(3) 0.005(3)
C22 0.077(4) 0.055(4) 0.063(4) -0.023(3) -0.051(4) 0.007(3)
C23 0.096(5) 0.060(4) 0.066(4) -0.034(3) -0.046(4) 0.006(4)
C24 0.109(7) 0.124(7) 0.148(9) -0.079(7) -0.098(7) 0.021(6)
C25 0.126(7) 0.070(5) 0.057(4) -0.023(4) -0.049(5) -0.008(5)
C26 0.091(5) 0.063(4) 0.051(4) -0.037(3) -0.036(4) 0.011(4)
C27 0.091(5) 0.068(4) 0.043(3) -0.033(3) -0.041(3) 0.024(4)
C28 0.151(9) 0.126(8) 0.061(5) -0.057(5) -0.049(6) 0.015(7)
C29 0.201(11) 0.118(7) 0.066(5) -0.048(5) -0.084(7) 0.091(8)
C30 0.092(6) 0.142(8) 0.063(5) -0.053(6) -0.021(5) 0.002(6)
C31 0.041(3) 0.045(3) 0.047(3) -0.018(3) -0.019(3) -0.005(2)
C32 0.068(4) 0.033(3) 0.056(4) -0.012(3) -0.029(3) -0.007(3)
C33 0.097(6) 0.065(5) 0.075(5) -0.008(4) -0.050(5) 0.000(4)
C34 0.087(6) 0.053(4) 0.082(5) -0.013(4) -0.031(4) -0.025(4)
C35 0.084(5) 0.049(4) 0.085(5) -0.030(4) -0.040(4) 0.011(4)
C36 0.038(3) 0.053(3) 0.055(3) -0.031(3) -0.012(3) 0.002(2)
C37 0.059(4) 0.069(4) 0.047(3) -0.026(3) -0.014(3) 0.016(3)
C38 0.118(7) 0.101(7) 0.053(4) -0.027(4) -0.029(5) 0.024(6)
C39 0.057(5) 0.192(12) 0.072(6) -0.048(7) -0.004(4) 0.010(6)
C40 0.154(9) 0.093(6) 0.058(5) -0.031(5) -0.035(5) -0.012(6)

loop_
_atom_type_symbol
_atom_type_description
_atom_type_scat_dispersion_real
_atom_type_scat_dispersion_imag
_atom_type_scat_source
C C 0.0033 0.0016 'International Tables Vol C Tables 4.2.6.8 and 6.1.1.4'
H H 0.0000 0.0000 'International Tables Vol C Tables 4.2.6.8 and 6.1.1.4'
O O 0.0106 0.0060 'International Tables Vol C Tables 4.2.6.8 and 6.1.1.4'
Ti Ti 0.2776 0.4457 'International Tables Vol C Tables 4.2.6.8 and 6.1.1.4'

loop_
_geom_angle_atom_site_label_1
_geom_angle_atom_site_label_2
_geom_angle_atom_site_label_3
_geom_angle
_geom_angle_site_symmetry_1
_geom_angle_site_symmetry_3
_geom_angle_publ_flag
O8 Ti1 O11 109.27(16) . . ?
O8 Ti1 O7 107.85(15) . . ?
O11 Ti1 O7 96.98(13) . . ?
O8 Ti1 O10 108.80(15) . . ?
O11 Ti1 O10 80.26(13) . . ?
O7 Ti1 O10 141.98(13) . . ?
O8 Ti1 O6 108.69(16) . . ?
O11 Ti1 O6 141.12(13) . . ?
O7 Ti1 O6 79.10(13) . . ?
O10 Ti1 O6 79.96(13) . . ?
O15 Ti2 O1 169.67(15) . . ?
O15 Ti2 O13 100.11(14) . . ?
O1 Ti2 O13 88.15(13) . . ?
O15 Ti2 O7 99.65(14) . 2_565 ?
O1 Ti2 O7 87.98(12) . 2_565 ?
O13 Ti2 O7 78.71(13) . 2_565 ?
O15 Ti2 O12 95.36(14) . . ?
O1 Ti2 O12 78.16(13) . . ?
O13 Ti2 O12 91.10(13) . . ?
O7 Ti2 O12 163.10(13) 2_565 . ?
O15 Ti2 O16 94.79(15) . . ?
O1 Ti2 O16 78.06(13) . . ?
O13 Ti2 O16 162.87(13) . . ?
O7 Ti2 O16 90.57(13) 2_565 . ?
O12 Ti2 O16 95.89(14) . . ?
O15 Ti2 Ti6 103.40(11) . 2_565 ?
O1 Ti2 Ti6 86.92(9) . 2_565 ?
O13 Ti2 Ti6 39.23(9) . 2_565 ?
O7 Ti2 Ti6 39.49(9) 2_565 2_565 ?
O12 Ti2 Ti6 128.84(10) . 2_565 ?
O16 Ti2 Ti6 128.58(10) . 2_565 ?
O9 Ti3 O2 99.40(15) . . ?
O9 Ti3 O1 174.79(15) . . ?
O2 Ti3 O1 80.59(13) . . ?
O9 Ti3 O6 97.25(14) . . ?
O2 Ti3 O6 94.50(14) . . ?
O1 Ti3 O6 87.94(12) . . ?
O9 Ti3 O12 98.67(15) . . ?
O2 Ti3 O12 99.10(15) . . ?
O1 Ti3 O12 76.23(12) . . ?
O6 Ti3 O12 157.04(13) . . ?
O9 Ti3 O10 98.29(14) . . ?
O2 Ti3 O10 160.38(13) . . ?
O1 Ti3 O10 82.57(12) . . ?
O6 Ti3 O10 74.86(12) . . ?
O12 Ti3 O10 86.53(13) . . ?
O4 Ti4 O2 98.69(15) . . ?
O4 Ti4 O1 173.59(14) . . ?
O2 Ti4 O1 80.46(13) . . ?
O4 Ti4 O3 98.20(14) . . ?
O2 Ti4 O3 94.29(14) . . ?
O1 Ti4 O3 88.21(12) . . ?
O4 Ti4 O16 97.67(15) . . ?
O2 Ti4 O16 98.80(14) . . ?
O1 Ti4 O16 76.25(12) . . ?
O3 Ti4 O16 157.62(13) . . ?
O4 Ti4 O11 98.67(14) . 2_565 ?
O2 Ti4 O11 160.94(14) . 2_565 ?
O1 Ti4 O11 83.14(12) . 2_565 ?
O3 Ti4 O11 75.50(12) . 2_565 ?
O16 Ti4 O11 86.59(12) . 2_565 ?
O4 Ti4 Ti5 100.34(12) . 2_565 ?
O2 Ti4 Ti5 130.57(11) . 2_565 ?
O1 Ti4 Ti5 84.86(9) . 2_565 ?
O3 Ti4 Ti5 38.04(9) . 2_565 ?
O16 Ti4 Ti5 122.99(10) . 2_565 ?
O11 Ti4 Ti5 37.46(8) 2_565 2_565 ?
O14 Ti5 O10 109.37(15) . . ?
O14 Ti5 O13 108.45(15) . . ?
O10 Ti5 O13 97.36(14) . . ?
O14 Ti5 O11 108.47(15) . . ?
O10 Ti5 O11 80.47(13) . . ?
O13 Ti5 O11 141.47(13) . . ?
O14 Ti5 O3 108.78(15) . 2_565 ?
O10 Ti5 O3 140.87(13) . 2_565 ?
O13 Ti5 O3 78.47(13) . 2_565 ?
O11 Ti5 O3 79.65(12) . 2_565 ?
O14 Ti5 Ti6 119.63(11) . 2_565 ?
O10 Ti5 Ti6 122.13(10) . 2_565 ?
O13 Ti5 Ti6 40.55(9) . 2_565 ?
O11 Ti5 Ti6 109.01(9) . 2_565 ?
O3 Ti5 Ti6 38.52(9) 2_565 2_565 ?
O14 Ti5 Ti4 114.19(13) . 2_565 ?
O10 Ti5 Ti4 114.60(10) . 2_565 ?
O13 Ti5 Ti4 111.49(9) . 2_565 ?
O11 Ti5 Ti4 41.03(9) . 2_565 ?
O3 Ti5 Ti4 38.62(9) 2_565 2_565 ?
Ti6 Ti5 Ti4 71.77(3) 2_565 2_565 ?
O5 Ti6 O3 108.26(15) . . ?
O5 Ti6 O6 109.51(15) . . ?
O3 Ti6 O6 95.16(13) . . ?
O5 Ti6 O13 109.52(15) . 2_565 ?
O3 Ti6 O13 80.11(13) . 2_565 ?
O6 Ti6 O13 140.14(13) . 2_565 ?
O5 Ti6 O7 110.79(15) . . ?
O3 Ti6 O7 140.14(13) . . ?
O6 Ti6 O7 79.23(13) . . ?
O13 Ti6 O7 79.79(13) 2_565 . ?
O5 Ti6 Ti5 120.48(12) . 2_565 ?
O3 Ti6 Ti5 40.94(9) . 2_565 ?
O6 Ti6 Ti5 120.15(9) . 2_565 ?
O13 Ti6 Ti5 39.79(9) 2_565 2_565 ?
O7 Ti6 Ti5 108.87(9) . 2_565 ?
O5 Ti6 Ti2 117.28(13) . 2_565 ?
O3 Ti6 Ti2 112.37(10) . 2_565 ?
O6 Ti6 Ti2 112.01(10) . 2_565 ?
O13 Ti6 Ti2 39.74(9) 2_565 2_565 ?
O7 Ti6 Ti2 40.05(9) . 2_565 ?
Ti5 Ti6 Ti2 72.73(3) 2_565 2_565 ?
Ti2 O1 Ti3 104.73(13) . . ?
Ti2 O1 Ti4 104.77(14) . . ?
Ti3 O1 Ti4 93.40(12) . . ?
Ti3 O2 Ti4 105.06(15) . . ?
Ti6 O3 Ti5 100.55(14) . 2_565 ?
Ti6 O3 Ti4 133.83(16) . . ?
Ti5 O3 Ti4 103.34(13) 2_565 . ?
C1 O4 Ti4 161.4(4) . . ?
C6 O5 Ti6 141.1(5) . . ?
Ti6 O6 Ti1 100.59(14) . . ?
Ti6 O6 Ti3 133.11(16) . . ?
Ti1 O6 Ti3 104.05(14) . . ?
Ti1 O7 Ti6 99.83(14) . . ?
Ti1 O7 Ti2 132.12(16) . 2_565 ?
Ti6 O7 Ti2 100.46(13) . 2_565 ?
C11 O8 Ti1 167.1(10) . . ?
C16 O9 Ti3 167.3(5) . . ?
Ti5 O10 Ti1 99.43(14) . . ?
Ti5 O10 Ti3 135.04(16) . . ?
Ti1 O10 Ti3 101.12(13) . . ?
Ti1 O11 Ti5 99.04(14) . . ?
Ti1 O11 Ti4 135.08(16) . 2_565 ?
Ti5 O11 Ti4 101.51(13) . 2_565 ?
C21 O12 Ti2 129.8(3) . . ?
C21 O12 Ti3 127.2(3) . . ?
Ti2 O12 Ti3 100.88(14) . . ?
Ti5 O13 Ti6 99.66(14) . 2_565 ?
Ti5 O13 Ti2 131.55(16) . . ?
Ti6 O13 Ti2 101.03(14) 2_565 . ?
C26 O14 Ti5 171.3(4) . . ?
C31 O15 Ti2 172.7(3) . . ?
C36 O16 Ti4 127.4(3) . . ?
C36 O16 Ti2 129.0(3) . . ?
Ti4 O16 Ti2 100.92(14) . . ?
O4 C1 C2 115.0(6) . . ?
O4 C1 H1A 108.5 . . ?
C2 C1 H1A 108.5 . . ?
O4 C1 H1B 108.5 . . ?
C2 C1 H1B 108.5 . . ?
H1A C1 H1B 107.5 . . ?
C1 C2 C3 110.2(6) . . ?
C1 C2 C5 109.6(6) . . ?
C3 C2 C5 107.8(6) . . ?
C1 C2 C4 110.0(6) . . ?
C3 C2 C4 108.6(7) . . ?
C5 C2 C4 110.6(6) . . ?
C2 C3 H3A 109.5 . . ?
C2 C3 H3B 109.5 . . ?
H3A C3 H3B 109.5 . . ?
C2 C3 H3C 109.5 . . ?
H3A C3 H3C 109.5 . . ?
H3B C3 H3C 109.5 . . ?
C2 C4 H4A 109.5 . . ?
C2 C4 H4B 109.5 . . ?
H4A C4 H4B 109.5 . . ?
C2 C4 H4C 109.5 . . ?
H4A C4 H4C 109.5 . . ?
H4B C4 H4C 109.5 . . ?
C2 C5 H5A 109.5 . . ?
C2 C5 H5B 109.5 . . ?
H5A C5 H5B 109.5 . . ?
C2 C5 H5C 109.5 . . ?
H5A C5 H5C 109.5 . . ?
H5B C5 H5C 109.5 . . ?
O5 C6 C7 119.2(11) . . ?
O5 C6 H6A 107.5 . . ?
C7 C6 H6A 107.6 . . ?
O5 C6 H6B 107.5 . . ?
C7 C6 H6B 107.5 . . ?
H6A C6 H6B 107.0 . . ?
C6 C7 C9 115.9(9) . . ?
C6 C7 C10 117.4(11) . . ?
C9 C7 C10 114.1(9) . . ?
C6 C7 C8 101.1(11) . . ?
C9 C7 C8 108.7(15) . . ?
C10 C7 C8 96.3(13) . . ?
C7 C8 H8A 109.5 . . ?
C7 C8 H8B 109.5 . . ?
H8A C8 H8B 109.5 . . ?
C7 C8 H8C 109.4 . . ?
H8A C8 H8C 109.5 . . ?
H8B C8 H8C 109.5 . . ?
C7 C9 H9A 109.4 . . ?
C7 C9 H9B 109.5 . . ?
H9A C9 H9B 109.5 . . ?
C7 C9 H9C 109.5 . . ?
H9A C9 H9C 109.5 . . ?
H9B C9 H9C 109.5 . . ?
C7 C10 H10A 111.4 . . ?
C7 C10 H10B 111.1 . . ?
H10A C10 H10B 107.6 . . ?
C7 C10 H10C 111.2 . . ?
H10A C10 H10C 107.7 . . ?
H10B C10 H10C 107.7 . . ?
C12 C11 O8 124.4(18) . . ?
C12 C11 H11A 106.3 . . ?
O8 C11 H11A 106.3 . . ?
C12 C11 H11B 106.2 . . ?
O8 C11 H11B 106.2 . . ?
H11A C11 H11B 106.4 . . ?
C11 C12 C14 128.7(15) . . ?
C11 C12 C13 103.6(14) . . ?
C14 C12 C13 109.7(12) . . ?
C11 C12 C15 101.8(15) . . ?
C14 C12 C15 102.1(15) . . ?
C13 C12 C15 110.0(19) . . ?
C12 C13 H13A 110.6 . . ?
C12 C13 H13B 110.9 . . ?
H13A C13 H13B 108.3 . . ?
C12 C13 H13C 110.5 . . ?
H13A C13 H13C 108.3 . . ?
H13B C13 H13C 108.2 . . ?
C12 C14 H14A 109.6 . . ?
C12 C14 H14B 109.5 . . ?
H14A C14 H14B 109.5 . . ?
C12 C14 H14C 109.3 . . ?
H14A C14 H14C 109.5 . . ?
H14B C14 H14C 109.5 . . ?
C12 C15 H15A 112.0 . . ?
C12 C15 H15B 112.4 . . ?
H15A C15 H15B 106.5 . . ?
C12 C15 H15C 112.3 . . ?
H15A C15 H15C 106.6 . . ?
H15B C15 H15C 106.6 . . ?
O9 C16 C17 116.7(6) . . ?
O9 C16 H16A 108.1 . . ?
C17 C16 H16A 108.1 . . ?
O9 C16 H16B 108.1 . . ?
C17 C16 H16B 108.1 . . ?
H16A C16 H16B 107.3 . . ?
C18 C17 C20 110.4(16) . . ?
C18 C17 C16 108.8(9) . . ?
C20 C17 C16 106.8(9) . . ?
C18 C17 C19 109.0(7) . . ?
C20 C17 C19 112.0(11) . . ?
C16 C17 C19 109.9(7) . . ?
C17 C18 H18A 109.4 . . ?
C17 C18 H18B 109.5 . . ?
H18A C18 H18B 109.5 . . ?
C17 C18 H18C 109.4 . . ?
H18A C18 H18C 109.5 . . ?
H18B C18 H18C 109.5 . . ?
C17 C19 H19A 109.4 . . ?
C17 C19 H19B 109.5 . . ?
H19A C19 H19B 109.5 . . ?
C17 C19 H19C 109.5 . . ?
H19A C19 H19C 109.5 . . ?
H19B C19 H19C 109.5 . . ?
C17 C20 H20A 110.5 . . ?
C17 C20 H20B 110.9 . . ?
H20A C20 H20B 108.3 . . ?
C17 C20 H20C 110.5 . . ?
H20A C20 H20C 108.3 . . ?
H20B C20 H20C 108.2 . . ?
O12 C21 C22 116.1(5) . . ?
O12 C21 H21A 108.3 . . ?
C22 C21 H21A 108.3 . . ?
O12 C21 H21B 108.3 . . ?
C22 C21 H21B 108.3 . . ?
H21A C21 H21B 107.4 . . ?
C23 C22 C25 109.2(7) . . ?
C23 C22 C24 108.8(6) . . ?
C25 C22 C24 109.2(6) . . ?
C23 C22 C21 111.6(5) . . ?
C25 C22 C21 111.2(5) . . ?
C24 C22 C21 106.7(6) . . ?
C22 C23 H23A 109.5 . . ?
C22 C23 H23B 109.5 . . ?
H23A C23 H23B 109.5 . . ?
C22 C23 H23C 109.5 . . ?
H23A C23 H23C 109.5 . . ?
H23B C23 H23C 109.5 . . ?
C22 C24 H24A 109.5 . . ?
C22 C24 H24B 109.5 . . ?
H24A C24 H24B 109.5 . . ?
C22 C24 H24C 109.5 . . ?
H24A C24 H24C 109.5 . . ?
H24B C24 H24C 109.5 . . ?
C22 C25 H25A 109.5 . . ?
C22 C25 H25B 109.5 . . ?
H25A C25 H25B 109.5 . . ?
C22 C25 H25C 109.5 . . ?
H25A C25 H25C 109.5 . . ?
H25B C25 H25C 109.5 . . ?
O14 C26 C27 114.4(5) . . ?
O14 C26 H26A 108.7 . . ?
C27 C26 H26A 108.6 . . ?
O14 C26 H26B 108.7 . . ?
C27 C26 H26B 108.7 . . ?
H26A C26 H26B 107.6 . . ?
C30 C27 C29 106.0(8) . . ?
C30 C27 C26 110.0(6) . . ?
C29 C27 C26 110.8(7) . . ?
C30 C27 C28 110.4(7) . . ?
C29 C27 C28 112.2(6) . . ?
C26 C27 C28 107.6(6) . . ?
C27 C28 H28A 109.5 . . ?
C27 C28 H28B 109.5 . . ?
H28A C28 H28B 109.5 . . ?
C27 C28 H28C 109.4 . . ?
H28A C28 H28C 109.5 . . ?
H28B C28 H28C 109.5 . . ?
C27 C29 H29A 109.5 . . ?
C27 C29 H29B 109.5 . . ?
H29A C29 H29B 109.5 . . ?
C27 C29 H29C 109.5 . . ?
H29A C29 H29C 109.5 . . ?
H29B C29 H29C 109.5 . . ?
C27 C30 H30A 109.5 . . ?
C27 C30 H30B 109.5 . . ?
H30A C30 H30B 109.5 . . ?
C27 C30 H30C 109.5 . . ?
H30A C30 H30C 109.5 . . ?
H30B C30 H30C 109.5 . . ?
O15 C31 C32 113.4(5) . . ?
O15 C31 H31A 108.9 . . ?
C32 C31 H31A 108.9 . . ?
O15 C31 H31B 108.9 . . ?
C32 C31 H31B 108.9 . . ?
H31A C31 H31B 107.7 . . ?
C31 C32 C35 109.4(5) . . ?
C31 C32 C34 105.7(6) . . ?
C35 C32 C34 110.6(6) . . ?
C31 C32 C33 111.3(5) . . ?
C35 C32 C33 109.4(6) . . ?
C34 C32 C33 110.3(6) . . ?
C32 C33 H33A 109.5 . . ?
C32 C33 H33B 109.5 . . ?
H33A C33 H33B 109.5 . . ?
C32 C33 H33C 109.5 . . ?
H33A C33 H33C 109.5 . . ?
H33B C33 H33C 109.5 . . ?
C32 C34 H34A 109.5 . . ?
C32 C34 H34B 109.5 . . ?
H34A C34 H34B 109.5 . . ?
C32 C34 H34C 109.5 . . ?
H34A C34 H34C 109.5 . . ?
H34B C34 H34C 109.5 . . ?
C32 C35 H35A 109.5 . . ?
C32 C35 H35B 109.5 . . ?
H35A C35 H35B 109.5 . . ?
C32 C35 H35C 109.5 . . ?
H35A C35 H35C 109.5 . . ?
H35B C35 H35C 109.5 . . ?
O16 C36 C37 116.0(5) . . ?
O16 C36 H36A 108.3 . . ?
C37 C36 H36A 108.3 . . ?
O16 C36 H36B 108.3 . . ?
C37 C36 H36B 108.3 . . ?
H36A C36 H36B 107.4 . . ?
C40 C37 C38 109.7(8) . . ?
C40 C37 C36 114.1(6) . . ?
C38 C37 C36 110.1(6) . . ?
C40 C37 C39 110.6(7) . . ?
C38 C37 C39 106.8(7) . . ?
C36 C37 C39 105.2(6) . . ?
C37 C38 H38A 109.5 . . ?
C37 C38 H38B 109.5 . . ?
H38A C38 H38B 109.5 . . ?
C37 C38 H38C 109.5 . . ?
H38A C38 H38C 109.5 . . ?
H38B C38 H38C 109.5 . . ?
C37 C39 H39A 109.5 . . ?
C37 C39 H39B 109.5 . . ?
H39A C39 H39B 109.5 . . ?
C37 C39 H39C 109.5 . . ?
H39A C39 H39C 109.5 . . ?
H39B C39 H39C 109.5 . . ?
C37 C40 H40A 109.5 . . ?
C37 C40 H40B 109.5 . . ?
H40A C40 H40B 109.5 . . ?
C37 C40 H40C 109.5 . . ?
H40A C40 H40C 109.5 . . ?
H40B C40 H40C 109.5 . . ?

loop_
_geom_bond_atom_site_label_1
_geom_bond_atom_site_label_2
_geom_bond_distance
_geom_bond_site_symmetry_2
_geom_bond_publ_flag
Ti1 O8 1.758(3) . ?
Ti1 O11 1.885(3) . ?
Ti1 O7 1.922(3) . ?
Ti1 O10 1.942(3) . ?
Ti1 O6 1.961(3) . ?
Ti2 O15 1.790(3) . ?
Ti2 O1 1.919(3) . ?
Ti2 O13 1.983(3) . ?
Ti2 O7 1.993(3) 2_565 ?
Ti2 O12 2.009(3) . ?
Ti2 O16 2.014(3) . ?
Ti2 Ti6 3.0453(12) 2_565 ?
Ti3 O9 1.784(3) . ?
Ti3 O2 1.832(3) . ?
Ti3 O1 1.998(3) . ?
Ti3 O6 2.013(3) . ?
Ti3 O12 2.015(3) . ?
Ti3 O10 2.112(3) . ?
Ti4 O4 1.784(3) . ?
Ti4 O2 1.835(3) . ?
Ti4 O1 2.001(3) . ?
Ti4 O3 2.009(3) . ?
Ti4 O16 2.012(3) . ?
Ti4 O11 2.098(3) 2_565 ?
Ti4 Ti5 3.1314(12) 2_565 ?
Ti5 O14 1.745(3) . ?
Ti5 O10 1.875(3) . ?
Ti5 O13 1.932(3) . ?
Ti5 O11 1.944(3) . ?
Ti5 O3 1.983(3) 2_565 ?
Ti5 Ti6 2.9754(11) 2_565 ?
Ti5 Ti4 3.1314(12) 2_565 ?
Ti6 O5 1.768(3) . ?
Ti6 O3 1.885(3) . ?
Ti6 O6 1.908(3) . ?
Ti6 O13 1.962(3) 2_565 ?
Ti6 O7 1.969(3) . ?
Ti6 Ti5 2.9754(11) 2_565 ?
Ti6 Ti2 3.0453(12) 2_565 ?
O3 Ti5 1.983(3) 2_565 ?
O4 C1 1.404(7) . ?
O5 C6 1.395(11) . ?
O7 Ti2 1.993(3) 2_565 ?
O8 C11 1.388(16) . ?
O9 C16 1.394(7) . ?
O11 Ti4 2.098(3) 2_565 ?
O12 C21 1.446(6) . ?
O13 Ti6 1.962(3) 2_565 ?
O14 C26 1.394(6) . ?
O15 C31 1.406(6) . ?
O16 C36 1.445(6) . ?
C1 C2 1.467(9) . ?
C1 H1A 0.9900 . ?
C1 H1B 0.9900 . ?
C2 C3 1.504(9) . ?
C2 C5 1.513(9) . ?
C2 C4 1.530(10) . ?
C3 H3A 0.9800 . ?
C3 H3B 0.9800 . ?
C3 H3C 0.9800 . ?
C4 H4A 0.9800 . ?
C4 H4B 0.9800 . ?
C4 H4C 0.9800 . ?
C5 H5A 0.9800 . ?
C5 H5B 0.9800 . ?
C5 H5C 0.9800 . ?
C6 C7 1.413(12) . ?
C6 H6A 0.9900 . ?
C6 H6B 0.9900 . ?
C7 C9 1.442(13) . ?
C7 C10 1.472(14) . ?
C7 C8 1.54(2) . ?
C8 H8A 0.9801 . ?
C8 H8B 0.9801 . ?
C8 H8C 0.9801 . ?
C9 H9A 0.9800 . ?
C9 H9B 0.9800 . ?
C9 H9C 0.9800 . ?
C10 H10A 0.9974 . ?
C10 H10B 0.9970 . ?
C10 H10C 0.9971 . ?
C11 C12 1.326(16) . ?
C11 H11A 0.9900 . ?
C11 H11B 0.9900 . ?
C12 C14 1.372(13) . ?
C12 C13 1.420(18) . ?
C12 C15 1.50(3) . ?
C13 H13A 0.9910 . ?
C13 H13B 0.9913 . ?
C13 H13C 0.9908 . ?
C14 H14A 0.9801 . ?
C14 H14B 0.9801 . ?
C14 H14C 0.9801 . ?
C15 H15A 1.0068 . ?
C15 H15B 1.0078 . ?
C15 H15C 1.0076 . ?
C16 C17 1.457(9) . ?
C16 H16A 0.9900 . ?
C16 H16B 0.9900 . ?
C17 C18 1.406(14) . ?
C17 C20 1.424(15) . ?
C17 C19 1.515(9) . ?
C18 H18A 0.9800 . ?
C18 H18B 0.9800 . ?
C18 H18C 0.9800 . ?
C19 H19A 0.9800 . ?
C19 H19B 0.9800 . ?
C19 H19C 0.9800 . ?
C20 H20A 0.9906 . ?
C20 H20B 0.9909 . ?
C20 H20C 0.9905 . ?
C21 C22 1.522(8) . ?
C21 H21A 0.9900 . ?
C21 H21B 0.9900 . ?
C22 C23 1.493(9) . ?
C22 C25 1.502(9) . ?
C22 C24 1.513(9) . ?
C23 H23A 0.9800 . ?
C23 H23B 0.9800 . ?
C23 H23C 0.9800 . ?
C24 H24A 0.9800 . ?
C24 H24B 0.9800 . ?
C24 H24C 0.9800 . ?
C25 H25A 0.9800 . ?
C25 H25B 0.9800 . ?
C25 H25C 0.9800 . ?
C26 C27 1.505(9) . ?
C26 H26A 0.9900 . ?
C26 H26B 0.9900 . ?
C27 C30 1.503(11) . ?
C27 C29 1.503(10) . ?
C27 C28 1.515(9) . ?
C28 H28A 0.9800 . ?
C28 H28B 0.9800 . ?
C28 H28C 0.9800 . ?
C29 H29A 0.9800 . ?
C29 H29B 0.9800 . ?
C29 H29C 0.9800 . ?
C30 H30A 0.9800 . ?
C30 H30B 0.9800 . ?
C30 H30C 0.9800 . ?
C31 C32 1.523(8) . ?
C31 H31A 0.9900 . ?
C31 H31B 0.9900 . ?
C32 C35 1.524(9) . ?
C32 C34 1.525(8) . ?
C32 C33 1.528(9) . ?
C33 H33A 0.9800 . ?
C33 H33B 0.9800 . ?
C33 H33C 0.9800 . ?
C34 H34A 0.9800 . ?
C34 H34B 0.9800 . ?
C34 H34C 0.9800 . ?
C35 H35A 0.9800 . ?
C35 H35B 0.9800 . ?
C35 H35C 0.9800 . ?
C36 C37 1.508(9) . ?
C36 H36A 0.9900 . ?
C36 H36B 0.9900 . ?
C37 C40 1.464(10) . ?
C37 C38 1.482(11) . ?
C37 C39 1.554(10) . ?
C38 H38A 0.9800 . ?
C38 H38B 0.9800 . ?
C38 H38C 0.9800 . ?
C39 H39A 0.9800 . ?
C39 H39B 0.9800 . ?
C39 H39C 0.9800 . ?
C40 H40A 0.9800 . ?
C40 H40B 0.9800 . ?
C40 H40C 0.9800 . ?
